data_4300382
_journal_name_full 'Inorganic Chemistry'
_journal_year 2006
_chemical_formula_sum 'C43 H38 Br Cu N4 P2 S'
_chemical_formula_weight 848.22
_space_group_IT_number 14
_symmetry_cell_setting monoclinic
_symmetry_space_group_name_Hall '-P 2ybc'
_symmetry_space_group_name_H-M 'P 1 21/c 1'
_cell_angle_alpha 90.00
_cell_angle_beta 96.299(4)
_cell_angle_gamma 90.00
_cell_formula_units_Z 4
_cell_length_a 14.450(2)
_cell_length_b 12.884(2)
_cell_length_c 23.616(4)
_cell_measurement_temperature 293(2)
_cell_volume 4370.1(12)
_diffrn_ambient_temperature 293(2)
_exptl_crystal_density_diffrn 1.289
_cod_depositor_comments
;
The following automatic conversions were performed:

'_symmetry_cell_setting' tag value 'monoclinc' was replaced with
'monoclinic' value.

Automatic conversion script
Id: cif_fix_values 1646 2011-03-28 12:23:43Z adriana 
;
_cod_original_sg_symbol_H-M 'P 21/c'
_cod_database_code 4300382

loop_
_symmetry_equiv_pos_as_xyz
'x, y, z'
'-x, y+1/2, -z+1/2'
'-x, -y, -z'
'x, -y-1/2, z-1/2'

loop_
_atom_site_label
_atom_site_type_symbol
_atom_site_fract_x
_atom_site_fract_y
_atom_site_fract_z
_atom_site_U_iso_or_equiv
_atom_site_adp_type
_atom_site_occupancy
_atom_site_symmetry_multiplicity
_atom_site_calc_flag
_atom_site_refinement_flags
_atom_site_disorder_assembly
_atom_site_disorder_group
Cu1 Cu 0.70834(4) 0.28855(4) 0.14830(2) 0.04100(17) Uani 1 1 d . . .
Br1 Br 0.60678(4) 0.43921(4) 0.17410(2) 0.05416(17) Uani 1 1 d . . .
S1 S 0.74282(8) 0.18293(9) 0.23241(5) 0.0446(3) Uani 1 1 d . . .
P1 P 0.61521(9) 0.18464(9) 0.08674(5) 0.0405(3) Uani 1 1 d . . .
P2 P 0.84097(8) 0.36358(10) 0.12364(5) 0.0443(3) Uani 1 1 d . . .
N1 N 0.2890(3) 0.3838(3) 0.25189(17) 0.0479(10) Uani 1 1 d . . .
N2 N 0.4914(2) 0.2284(3) 0.27333(15) 0.0385(9) Uani 1 1 d . . .
N3 N 0.5808(2) 0.2456(3) 0.26026(16) 0.0412(9) Uani 1 1 d . . .
H3A H 0.6098 0.2987 0.2310 0.049 Uiso 1 1 d R . .
N4 N 0.6145(3) 0.0747(3) 0.27989(18) 0.0518(11) Uani 1 1 d . . .
H4A H 0.5524 0.0745 0.2847 0.062 Uiso 1 1 d R . .
H4B H 0.6481 0.0075 0.2703 0.062 Uiso 1 1 d R . .
C1 C 0.1977(3) 0.3801(4) 0.2542(2) 0.0596(15) Uani 1 1 d . . .
H1 H 0.1625 0.4378 0.2418 0.071 Uiso 1 1 d R . .
C2 C 0.1517(4) 0.2956(4) 0.2739(3) 0.0658(16) Uani 1 1 d . . .
H2 H 0.0875 0.2965 0.2748 0.079 Uiso 1 1 d R . .
C3 C 0.2035(4) 0.2104(4) 0.2919(2) 0.0618(15) Uani 1 1 d . . .
H3 H 0.1748 0.1521 0.3054 0.074 Uiso 1 1 d R . .
C4 C 0.2977(3) 0.2118(3) 0.2902(2) 0.0465(12) Uani 1 1 d . . .
H4 H 0.3336 0.1544 0.3022 0.056 Uiso 1 1 d R . .
C5 C 0.3391(3) 0.2995(3) 0.27015(19) 0.0392(11) Uani 1 1 d . . .
C6 C 0.4374(3) 0.3060(3) 0.2626(2) 0.0456(12) Uani 1 1 d . . .
H6 H 0.4591 0.3778 0.2481 0.055 Uiso 1 1 d R . .
C7 C 0.6399(3) 0.1639(3) 0.25860(18) 0.0360(10) Uani 1 1 d . . .
C11 C 0.6741(4) 0.0703(4) 0.0642(2) 0.0494(13) Uani 1 1 d . . .
C12 C 0.6755(4) 0.0399(4) 0.0080(2) 0.0590(15) Uani 1 1 d . . .
H12 H 0.6416 0.0776 -0.0208 0.071 Uiso 1 1 d R . .
C13 C 0.7266(4) -0.0459(5) -0.0064(3) 0.0743(18) Uani 1 1 d . . .
H13 H 0.7251 -0.0649 -0.0445 0.089 Uiso 1 1 d R . .
C14 C 0.7785(5) -0.1030(5) 0.0340(3) 0.0778(18) Uani 1 1 d . . .
H14 H 0.8130 -0.1597 0.0238 0.093 Uiso 1 1 d R . .
C15 C 0.7789(5) -0.0742(5) 0.0900(3) 0.091(2) Uani 1 1 d . . .
H15 H 0.8138 -0.1121 0.1183 0.109 Uiso 1 1 d R . .
C16 C 0.7272(4) 0.0113(4) 0.1048(2) 0.0730(18) Uani 1 1 d . . .
H16 H 0.7282 0.0291 0.1430 0.088 Uiso 1 1 d R . .
C21 C 0.5124(3) 0.1335(4) 0.1153(2) 0.0464(12) Uani 1 1 d . . .
C22 C 0.5002(4) 0.0307(4) 0.1300(2) 0.0656(16) Uani 1 1 d . . .
H22 H 0.5452 -0.0185 0.1240 0.079 Uiso 1 1 d R . .
C23 C 0.4195(5) 0.0008(6) 0.1541(3) 0.086(2) Uani 1 1 d . . .
H23 H 0.4118 -0.0681 0.1644 0.103 Uiso 1 1 d R . .
C24 C 0.3521(5) 0.0715(7) 0.1624(3) 0.089(2) Uani 1 1 d . . .
H24 H 0.2992 0.0510 0.1785 0.107 Uiso 1 1 d R . .
C25 C 0.3625(4) 0.1725(6) 0.1474(3) 0.0794(19) Uani 1 1 d . . .
H25 H 0.3160 0.2206 0.1521 0.095 Uiso 1 1 d R . .
C26 C 0.4419(4) 0.2033(5) 0.1250(2) 0.0655(16) Uani 1 1 d . . .
H26 H 0.4492 0.2730 0.1162 0.079 Uiso 1 1 d R . .
C31 C 0.5629(3) 0.2431(3) 0.0212(2) 0.0447(12) Uani 1 1 d . . .
C32 C 0.4937(4) 0.1971(4) -0.0153(2) 0.0606(15) Uani 1 1 d . . .
H32 H 0.4716 0.1321 -0.0062 0.073 Uiso 1 1 d R . .
C33 C 0.4569(4) 0.2445(5) -0.0648(2) 0.0677(16) Uani 1 1 d . . .
H33 H 0.4103 0.2118 -0.0885 0.081 Uiso 1 1 d R . .
C34 C 0.4887(4) 0.3397(5) -0.0790(3) 0.0780(19) Uani 1 1 d . . .
H34 H 0.4636 0.3712 -0.1127 0.094 Uiso 1 1 d R . .
C35 C 0.5565(5) 0.3896(5) -0.0440(3) 0.093(2) Uani 1 1 d . . .
H35 H 0.5781 0.4544 -0.0538 0.111 Uiso 1 1 d R . .
C36 C 0.5935(4) 0.3409(4) 0.0065(2) 0.0731(18) Uani 1 1 d . . .
H36 H 0.6392 0.3745 0.0306 0.088 Uiso 1 1 d R . .
C41 C 0.9290(3) 0.2714(4) 0.1060(2) 0.0496(13) Uani 1 1 d . . .
C42 C 1.0219(4) 0.2756(4) 0.1269(3) 0.0694(16) Uani 1 1 d . . .
H42 H 1.0436 0.3307 0.1500 0.083 Uiso 1 1 d R . .
C43 C 1.0823(4) 0.1996(5) 0.1139(3) 0.088(2) Uani 1 1 d . . .
H43 H 1.1442 0.2030 0.1296 0.105 Uiso 1 1 d R . .
C44 C 1.0548(5) 0.1193(5) 0.0790(3) 0.091(2) Uani 1 1 d . . .
H44 H 1.0973 0.0697 0.0696 0.109 Uiso 1 1 d R . .
C45 C 0.9648(6) 0.1127(6) 0.0581(4) 0.119(3) Uani 1 1 d . . .
H45 H 0.9444 0.0571 0.0349 0.143 Uiso 1 1 d R . .
C46 C 0.9017(4) 0.1886(6) 0.0711(3) 0.103(3) Uani 1 1 d . . .
H46 H 0.8399 0.1837 0.0556 0.124 Uiso 1 1 d R . .
C51 C 0.9049(3) 0.4459(4) 0.1781(2) 0.0484(12) Uani 1 1 d . . .
C52 C 0.8940(4) 0.4282(4) 0.2343(2) 0.0624(15) Uani 1 1 d . . .
H52 H 0.8520 0.3783 0.2440 0.075 Uiso 1 1 d R . .
C53 C 0.9455(4) 0.4844(5) 0.2767(3) 0.0752(18) Uani 1 1 d . . .
H53 H 0.9399 0.4696 0.3148 0.090 Uiso 1 1 d R . .
C54 C 1.0049(4) 0.5615(5) 0.2632(3) 0.0741(19) Uani 1 1 d . . .
H54 H 1.0382 0.6000 0.2919 0.089 Uiso 1 1 d R . .
C55 C 1.0146(4) 0.5810(4) 0.2074(3) 0.0698(18) Uani 1 1 d . . .
H55 H 1.0547 0.6332 0.1982 0.084 Uiso 1 1 d R . .
C56 C 0.9649(3) 0.5241(4) 0.1642(3) 0.0580(14) Uani 1 1 d . . .
H56 H 0.9719 0.5381 0.1262 0.070 Uiso 1 1 d R . .
C61 C 0.8255(3) 0.4501(4) 0.0622(2) 0.0522(13) Uani 1 1 d . . .
C62 C 0.7616(4) 0.5302(4) 0.0613(2) 0.0642(15) Uani 1 1 d . . .
H62 H 0.7283 0.5392 0.0925 0.077 Uiso 1 1 d R . .
C63 C 0.7458(5) 0.5962(5) 0.0165(3) 0.090(2) Uani 1 1 d . . .
H63 H 0.7026 0.6495 0.0174 0.108 Uiso 1 1 d R . .
C64 C 0.7932(6) 0.5844(7) -0.0296(4) 0.123(3) Uani 1 1 d . . .
H64 H 0.7818 0.6288 -0.0606 0.148 Uiso 1 1 d R . .
C65 C 0.8573(6) 0.5078(8) -0.0304(3) 0.133(3) Uani 1 1 d . . .
H65 H 0.8905 0.5009 -0.0618 0.159 Uiso 1 1 d R . .
C66 C 0.8740(5) 0.4392(6) 0.0149(3) 0.094(2) Uani 1 1 d . . .
H66 H 0.9178 0.3865 0.0137 0.112 Uiso 1 1 d R . .

loop_
_atom_site_aniso_label
_atom_site_aniso_U_11
_atom_site_aniso_U_22
_atom_site_aniso_U_33
_atom_site_aniso_U_23
_atom_site_aniso_U_13
_atom_site_aniso_U_12
Cu1 0.0363(3) 0.0425(3) 0.0440(3) -0.0027(3) 0.0036(3) -0.0023(3)
Br1 0.0646(4) 0.0351(3) 0.0655(4) 0.0068(2) 0.0196(3) 0.0075(2)
S1 0.0340(7) 0.0511(7) 0.0484(7) 0.0068(6) 0.0024(6) 0.0078(5)
P1 0.0440(7) 0.0386(7) 0.0374(7) -0.0007(5) -0.0018(6) -0.0024(5)
P2 0.0356(7) 0.0498(8) 0.0478(8) -0.0033(6) 0.0055(6) -0.0021(6)
N1 0.035(2) 0.037(2) 0.071(3) 0.003(2) 0.004(2) 0.0036(17)
N2 0.033(2) 0.037(2) 0.046(2) 0.0040(17) 0.0058(18) 0.0051(17)
N3 0.032(2) 0.039(2) 0.054(3) 0.0100(18) 0.0127(19) 0.0064(17)
N4 0.047(3) 0.037(2) 0.074(3) 0.004(2) 0.014(2) 0.0095(18)
C1 0.041(3) 0.047(3) 0.089(4) 0.007(3) -0.004(3) 0.007(2)
C2 0.032(3) 0.060(4) 0.103(5) 0.000(3) 0.000(3) 0.002(3)
C3 0.045(3) 0.052(3) 0.087(4) 0.009(3) 0.004(3) -0.016(3)
C4 0.040(3) 0.043(3) 0.055(3) 0.008(2) -0.002(2) 0.000(2)
C5 0.030(2) 0.038(3) 0.048(3) 0.000(2) 0.001(2) 0.004(2)
C6 0.042(3) 0.038(3) 0.057(3) 0.002(2) 0.005(2) 0.001(2)
C7 0.034(3) 0.038(2) 0.035(3) 0.001(2) -0.003(2) 0.004(2)
C11 0.060(3) 0.047(3) 0.039(3) -0.009(2) 0.000(3) -0.003(2)
C12 0.050(3) 0.071(4) 0.054(3) -0.012(3) -0.004(3) 0.008(3)
C13 0.080(5) 0.075(4) 0.070(4) -0.032(3) 0.017(4) 0.005(3)
C14 0.100(5) 0.058(4) 0.078(5) -0.009(3) 0.021(4) 0.021(3)
C15 0.126(6) 0.069(4) 0.078(5) 0.007(4) 0.014(4) 0.049(4)
C16 0.108(5) 0.062(4) 0.047(3) 0.000(3) 0.006(3) 0.034(3)
C21 0.053(3) 0.046(3) 0.039(3) 0.001(2) -0.002(2) -0.012(2)
C22 0.065(4) 0.068(4) 0.062(4) 0.020(3) 0.003(3) -0.012(3)
C23 0.079(5) 0.105(5) 0.071(4) 0.031(4) -0.006(4) -0.037(4)
C24 0.071(5) 0.149(7) 0.047(4) 0.007(4) 0.001(3) -0.040(5)
C25 0.054(4) 0.121(6) 0.065(4) -0.030(4) 0.014(3) -0.020(4)
C26 0.053(3) 0.078(4) 0.067(4) -0.023(3) 0.008(3) -0.015(3)
C31 0.046(3) 0.042(3) 0.045(3) 0.002(2) 0.002(2) 0.000(2)
C32 0.061(4) 0.053(3) 0.062(4) 0.009(3) -0.014(3) -0.002(3)
C33 0.068(4) 0.075(4) 0.054(4) 0.005(3) -0.022(3) 0.001(3)
C34 0.083(5) 0.087(5) 0.059(4) 0.020(3) -0.017(4) 0.012(4)
C35 0.125(6) 0.070(4) 0.079(5) 0.034(4) -0.011(4) -0.021(4)
C36 0.085(5) 0.064(4) 0.065(4) 0.018(3) -0.017(3) -0.019(3)
C41 0.043(3) 0.050(3) 0.057(3) -0.004(2) 0.011(3) -0.004(2)
C42 0.052(4) 0.060(4) 0.095(5) -0.004(3) 0.001(3) 0.006(3)
C43 0.045(4) 0.080(5) 0.140(7) 0.006(5) 0.014(4) 0.012(3)
C44 0.086(5) 0.073(5) 0.122(6) 0.005(4) 0.050(5) 0.021(4)
C45 0.084(6) 0.106(6) 0.170(8) -0.084(6) 0.033(5) 0.003(5)
C46 0.054(4) 0.121(6) 0.137(6) -0.074(5) 0.018(4) -0.007(4)
C51 0.031(3) 0.046(3) 0.069(4) -0.007(3) 0.009(2) 0.000(2)
C52 0.060(4) 0.066(4) 0.060(4) -0.009(3) 0.003(3) -0.010(3)
C53 0.070(4) 0.087(4) 0.067(4) -0.022(3) 0.000(3) -0.009(4)
C54 0.051(4) 0.069(4) 0.098(5) -0.038(4) -0.012(4) 0.005(3)
C55 0.040(3) 0.049(3) 0.119(6) -0.024(4) 0.002(4) -0.004(2)
C56 0.037(3) 0.054(3) 0.085(4) -0.011(3) 0.012(3) -0.001(2)
C61 0.036(3) 0.064(3) 0.058(3) 0.005(3) 0.010(3) -0.009(3)
C62 0.068(4) 0.051(3) 0.076(4) 0.016(3) 0.018(3) 0.007(3)
C63 0.082(5) 0.071(4) 0.119(6) 0.036(4) 0.027(5) 0.009(4)
C64 0.106(7) 0.140(7) 0.128(7) 0.081(6) 0.034(6) 0.019(6)
C65 0.118(7) 0.203(9) 0.088(6) 0.072(6) 0.059(5) 0.045(7)
C66 0.084(5) 0.127(6) 0.074(5) 0.032(4) 0.027(4) 0.029(4)

loop_
_geom_bond_atom_site_label_1
_geom_bond_atom_site_label_2
_geom_bond_distance
_geom_bond_site_symmetry_2
_geom_bond_publ_flag
Cu1 P2 2.2785(14) . y
Cu1 P1 2.2995(13) . y
Cu1 S1 2.4142(13) . y
Cu1 Br1 2.5475(8) . y
S1 C7 1.690(5) . ?
P1 C11 1.810(5) . ?
P1 C31 1.811(5) . ?
P1 C21 1.821(5) . ?
P2 C41 1.821(5) . ?
P2 C61 1.824(5) . ?
P2 C51 1.837(5) . ?
N1 C1 1.328(6) . ?
N1 C5 1.349(5) . ?
N2 C6 1.276(5) . ?
N2 N3 1.379(5) . ?
N3 C7 1.360(5) . ?
N3 H3A 1.0882 . ?
N4 C7 1.322(5) . ?
N4 H4A 0.9174 . ?
C1 C2 1.382(7) . ?
C1 H1 0.9300 . ?
C2 C3 1.369(7) . ?
C2 H2 0.9300 . ?
C3 C4 1.366(6) . ?
C3 H3 0.9300 . ?
C4 C5 1.386(6) . ?
C4 H4 0.9300 . ?
C5 C6 1.454(6) . ?
C6 H6 1.0468 . ?
C11 C16 1.386(7) . ?
C11 C12 1.387(7) . ?
C12 C13 1.392(7) . ?
C12 H12 0.9300 . ?
C13 C14 1.364(8) . ?
C13 H13 0.9300 . ?
C14 C15 1.373(8) . ?
C14 H14 0.9300 . ?
C15 C16 1.396(7) . ?
C15 H15 0.9300 . ?
C16 H16 0.9300 . ?
C21 C22 1.386(7) . ?
C21 C26 1.397(7) . ?
C22 C23 1.406(8) . ?
C22 H22 0.9300 . ?
C23 C24 1.364(9) . ?
C23 H23 0.9300 . ?
C24 C25 1.361(9) . ?
C24 H24 0.9300 . ?
C25 C26 1.374(7) . ?
C25 H25 0.9300 . ?
C26 H26 0.9300 . ?
C31 C32 1.380(6) . ?
C31 C36 1.391(7) . ?
C32 C33 1.372(6) . ?
C32 H32 0.9300 . ?
C33 C34 1.364(8) . ?
C33 H33 0.9300 . ?
C34 C35 1.371(8) . ?
C34 H34 0.9300 . ?
C35 C36 1.400(7) . ?
C35 H35 0.9300 . ?
C36 H36 0.9300 . ?
C41 C46 1.379(7) . ?
C41 C42 1.380(7) . ?
C42 C43 1.370(8) . ?
C42 H42 0.9300 . ?
C43 C44 1.355(8) . ?
C43 H43 0.9300 . ?
C44 C45 1.342(9) . ?
C44 H44 0.9300 . ?
C45 C46 1.393(8) . ?
C45 H45 0.9300 . ?
C46 H46 0.9300 . ?
C51 C52 1.373(7) . ?
C51 C56 1.393(7) . ?
C52 C53 1.385(7) . ?
C52 H52 0.9300 . ?
C53 C54 1.372(8) . ?
C53 H53 0.9300 . ?
C54 C55 1.364(8) . ?
C54 H54 0.9300 . ?
C55 C56 1.391(7) . ?
C55 H55 0.9300 . ?
C56 H56 0.9300 . ?
C61 C62 1.384(7) . ?
C61 C66 1.389(8) . ?
C62 C63 1.356(8) . ?
C62 H62 0.9300 . ?
C63 C64 1.358(10) . ?
C63 H63 0.9300 . ?
C64 C65 1.354(10) . ?
C64 H64 0.9300 . ?
C65 C66 1.388(9) . ?
C65 H65 0.9300 . ?
C66 H66 0.9300 . ?
